data_2217697
loop_
_publ_author_name
'Zhang, Xue-Qin'
'Xu, Bin'
'Li, Ya-Hong'
'Li, Wu'

_publ_section_title
;Bis[<i>N</i>,<i>N</i>'-bis[(1<i>H</i>-pyrrol-2-yl)methylene]cyclohexane-1,2-diamine]titanium(IV)
 tetrahydrofuran solvate
;
_journal_coeditor_code XU2396
_journal_issue 2
_journal_name_full 'Acta Crystallographica Section E'
_journal_page_first m437
_journal_page_last m437
_journal_paper_doi 10.1107/S1600536808002870
_journal_volume 64
_journal_year 2008
_chemical_formula_iupac '[Ti (C16 H18 N4)2], C4 H8 O'
_chemical_formula_moiety 'C32 H36 N8 Ti, C4 H8 O'
_chemical_formula_sum 'C36 H44 N8 O Ti'
_chemical_formula_weight 652.69
_chemical_name_systematic
;
Bis[N,N'-bis[(1<i>H</i>-pyrrol-2-yl)methylene]cyclohexane-1,2-
diamine]titanium(IV) tetrahydrofuran solvate
;
_space_group_IT_number 14
_symmetry_cell_setting monoclinic
_symmetry_space_group_name_Hall '-P 2ybc'
_symmetry_space_group_name_H-M 'P 1 21/c 1'
_atom_sites_solution_hydrogens geom
_atom_sites_solution_primary direct
_atom_sites_solution_secondary difmap
_audit_creation_method SHELXL-97
_cell_angle_alpha 90.00
_cell_angle_beta 90.2140(10)
_cell_angle_gamma 90.00
_cell_formula_units_Z 4
_cell_length_a 15.7746(11)
_cell_length_b 8.7372(6)
_cell_length_c 23.5824(16)
_cell_measurement_reflns_used 7300
_cell_measurement_temperature 293(2)
_cell_measurement_theta_max 27.27
_cell_measurement_theta_min 2.49
_cell_volume 3250.2(4)
_computing_cell_refinement 'SAINT (Siemens, 1996)'
_computing_data_collection 'SMART (Siemens, 1996)'
_computing_data_reduction 'SAINT (Siemens, 1996)'
_computing_molecular_graphics 'SHELXTL (Sheldrick, 2008)'
_computing_publication_material 'SHELXTL (Sheldrick, 2008)'
_computing_structure_refinement 'SHELXTL (Sheldrick, 2008)'
_computing_structure_solution 'SHELXTL (Sheldrick, 2008)'
_diffrn_ambient_temperature 293(2)
_diffrn_measured_fraction_theta_full 0.998
_diffrn_measured_fraction_theta_max 0.998
_diffrn_measurement_device_type 'Bruker SMART CCD area-detector'
_diffrn_measurement_method '\f and \w'
_diffrn_radiation_monochromator graphite
_diffrn_radiation_source 'fine-focus sealed tube'
_diffrn_radiation_type MoK\a
_diffrn_radiation_wavelength 0.71073
_diffrn_reflns_av_R_equivalents 0.0264
_diffrn_reflns_av_sigmaI/netI 0.0242
_diffrn_reflns_limit_h_max 19
_diffrn_reflns_limit_h_min -18
_diffrn_reflns_limit_k_max 10
_diffrn_reflns_limit_k_min -10
_diffrn_reflns_limit_l_max 28
_diffrn_reflns_limit_l_min -28
_diffrn_reflns_number 23461
_diffrn_reflns_theta_full 25.50
_diffrn_reflns_theta_max 25.50
_diffrn_reflns_theta_min 2.49
_diffrn_standards_interval_count 0
_diffrn_standards_interval_time 0
_diffrn_standards_number 0
_exptl_absorpt_coefficient_mu 0.307
_exptl_absorpt_correction_T_max 0.9309
_exptl_absorpt_correction_T_min 0.8769
_exptl_absorpt_correction_type multi-scan
_exptl_absorpt_process_details '(SADABS; Sheldrick, 1996)'
_exptl_crystal_colour black
_exptl_crystal_density_diffrn 1.334
_exptl_crystal_density_method 'not measured'
_exptl_crystal_description block
_exptl_crystal_F_000 1384
_exptl_crystal_size_max 0.44
_exptl_crystal_size_mid 0.34
_exptl_crystal_size_min 0.24
_refine_diff_density_max 0.305
_refine_diff_density_min -0.294
_refine_ls_extinction_method none
_refine_ls_goodness_of_fit_ref 1.028
_refine_ls_hydrogen_treatment constr
_refine_ls_matrix_type full
_refine_ls_number_parameters 415
_refine_ls_number_reflns 6052
_refine_ls_number_restraints 0
_refine_ls_restrained_S_all 1.028
_refine_ls_R_factor_all 0.0491
_refine_ls_R_factor_gt 0.0371
_refine_ls_shift/su_max 0.001
_refine_ls_shift/su_mean 0.000
_refine_ls_structure_factor_coef Fsqd
_refine_ls_weighting_details 'calc w=1/[\s^2^(Fo^2^)+(0.0465P)^2^+1.5415P] where P=(Fo^2^+2Fc^2^)/3'
_refine_ls_weighting_scheme calc
_refine_ls_wR_factor_gt 0.0933
_refine_ls_wR_factor_ref 0.1013
_reflns_number_gt 4955
_reflns_number_total 6052
_reflns_threshold_expression I>2\s(I)
_cod_data_source_file xu2396.cif
_cod_data_source_block I
_cod_original_sg_symbol_H-M 'P 21/c'
_cod_database_code 2217697
_cod_database_fobs_code 2217697

loop_
_symmetry_equiv_pos_as_xyz
'x, y, z'
'-x, y+1/2, -z+1/2'
'-x, -y, -z'
'x, -y-1/2, z-1/2'

loop_
_atom_site_type_symbol
_atom_site_label
_atom_site_fract_x
_atom_site_fract_y
_atom_site_fract_z
_atom_site_U_iso_or_equiv
_atom_site_adp_type
_atom_site_calc_flag
_atom_site_refinement_flags
_atom_site_occupancy
Ti Ti1 0.22892(2) 0.45676(4) 0.457549(14) 0.02822(10) Uani d . 1
O O1 0.30387(15) 0.7799(3) 0.23814(11) 0.0957(7) Uani d . 1
N N1 0.29834(10) 0.66509(18) 0.45179(7) 0.0338(4) Uani d . 1
N N2 0.33519(10) 0.43876(18) 0.51971(7) 0.0332(4) Uani d . 1
N N3 0.20532(10) 0.26836(18) 0.51959(7) 0.0361(4) Uani d . 1
N N4 0.16564(10) 0.25700(18) 0.41265(7) 0.0349(4) Uani d . 1
N N5 0.18761(10) 0.58944(18) 0.53665(7) 0.0344(4) Uani d . 1
N N6 0.09990(9) 0.55213(17) 0.44335(7) 0.0322(3) Uani d . 1
N N7 0.20985(10) 0.52880(18) 0.36638(7) 0.0331(4) Uani d . 1
N N8 0.33591(10) 0.37197(18) 0.40968(7) 0.0349(4) Uani d . 1
C C1 0.28983(14) 0.8006(2) 0.42528(10) 0.0464(5) Uani d . 1
H H1 0.2471 0.8240 0.3994 0.056 Uiso calc R 1
C C2 0.35369(17) 0.9008(3) 0.44180(12) 0.0625(7) Uani d . 1
H H2 0.3608 1.0011 0.4294 0.075 Uiso calc R 1
C C3 0.40447(15) 0.8236(3) 0.47998(11) 0.0547(6) Uani d . 1
H H3 0.4526 0.8611 0.4982 0.066 Uiso calc R 1
C C4 0.36938(12) 0.6782(2) 0.48590(9) 0.0380(5) Uani d . 1
C C5 0.38696(12) 0.5526(2) 0.52143(9) 0.0388(5) Uani d . 1
H H5 0.4341 0.5519 0.5452 0.047 Uiso calc R 1
C C6 0.34152(13) 0.3068(2) 0.55825(8) 0.0392(5) Uani d . 1
H H6 0.3637 0.2208 0.5362 0.047 Uiso calc R 1
C C7 0.39832(15) 0.3249(3) 0.61032(10) 0.0537(6) Uani d . 1
H H7A 0.3797 0.4118 0.6326 0.064 Uiso calc R 1
H H7B 0.4563 0.3432 0.5986 0.064 Uiso calc R 1
C C8 0.39389(18) 0.1792(3) 0.64598(11) 0.0706(8) Uani d . 1
H H8A 0.4199 0.0958 0.6252 0.085 Uiso calc R 1
H H8B 0.4261 0.1941 0.6806 0.085 Uiso calc R 1
C C9 0.30358(19) 0.1351(3) 0.66102(11) 0.0694(8) Uani d . 1
H H9A 0.2797 0.2124 0.6858 0.083 Uiso calc R 1
H H9B 0.3041 0.0387 0.6815 0.083 Uiso calc R 1
C C10 0.24785(17) 0.1193(3) 0.60826(10) 0.0559(6) Uani d . 1
H H10A 0.2680 0.0350 0.5851 0.067 Uiso calc R 1
H H10B 0.1899 0.0974 0.6194 0.067 Uiso calc R 1
C C11 0.25059(13) 0.2674(2) 0.57418(8) 0.0392(5) Uani d . 1
H H11 0.2281 0.3503 0.5978 0.047 Uiso calc R 1
C C12 0.16251(13) 0.1497(2) 0.50368(9) 0.0403(5) Uani d . 1
H H12 0.1490 0.0725 0.5292 0.048 Uiso calc R 1
C C13 0.13727(12) 0.1411(2) 0.44710(9) 0.0365(4) Uani d . 1
C C14 0.10000(14) 0.0242(2) 0.41541(10) 0.0460(5) Uani d . 1
H H14 0.0760 -0.0656 0.4292 0.055 Uiso calc R 1
C C15 0.10594(14) 0.0686(2) 0.35952(10) 0.0455(5) Uani d . 1
H H15 0.0867 0.0145 0.3280 0.055 Uiso calc R 1
C C16 0.14637(13) 0.2102(2) 0.35930(9) 0.0413(5) Uani d . 1
H H16 0.1586 0.2657 0.3267 0.050 Uiso calc R 1
C C17 0.21998(13) 0.6389(2) 0.58649(9) 0.0415(5) Uani d . 1
H H17 0.2737 0.6136 0.5999 0.050 Uiso calc R 1
C C18 0.16340(14) 0.7320(2) 0.61535(9) 0.0449(5) Uani d . 1
H H18 0.1721 0.7781 0.6504 0.054 Uiso calc R 1
C C19 0.09170(14) 0.7427(2) 0.58181(9) 0.0434(5) Uani d . 1
H H19 0.0426 0.7976 0.5896 0.052 Uiso calc R 1
C C20 0.10798(12) 0.6543(2) 0.53367(8) 0.0343(4) Uani d . 1
C C21 0.06392(12) 0.6318(2) 0.48316(8) 0.0354(4) Uani d . 1
H H21 0.0100 0.6728 0.4780 0.043 Uiso calc R 1
C C22 0.06192(12) 0.5472(2) 0.38635(8) 0.0343(4) Uani d . 1
H H22 0.0516 0.4396 0.3768 0.041 Uiso calc R 1
C C23 -0.02049(13) 0.6350(2) 0.37604(9) 0.0437(5) Uani d . 1
H H23A -0.0126 0.7422 0.3854 0.052 Uiso calc R 1
H H23B -0.0650 0.5943 0.4000 0.052 Uiso calc R 1
C C24 -0.04587(14) 0.6190(3) 0.31342(10) 0.0534(6) Uani d . 1
H H24A -0.0583 0.5125 0.3053 0.064 Uiso calc R 1
H H24B -0.0970 0.6779 0.3064 0.064 Uiso calc R 1
C C25 0.02408(15) 0.6744(3) 0.27410(10) 0.0558(6) Uani d . 1
H H25A 0.0329 0.7832 0.2798 0.067 Uiso calc R 1
H H25B 0.0067 0.6589 0.2350 0.067 Uiso calc R 1
C C26 0.10726(14) 0.5891(3) 0.28511(9) 0.0480(5) Uani d . 1
H H26A 0.1005 0.4817 0.2758 0.058 Uiso calc R 1
H H26B 0.1517 0.6310 0.2614 0.058 Uiso calc R 1
C C27 0.13184(12) 0.6060(2) 0.34756(8) 0.0359(4) Uani d . 1
H H27 0.1388 0.7155 0.3552 0.043 Uiso calc R 1
C C28 0.27018(13) 0.4974(2) 0.33193(9) 0.0406(5) Uani d . 1
H H28 0.2678 0.5281 0.2942 0.049 Uiso calc R 1
C C29 0.34005(13) 0.4148(2) 0.35323(9) 0.0406(5) Uani d . 1
C C30 0.41538(14) 0.3658(3) 0.32947(10) 0.0524(6) Uani d . 1
H H30 0.4329 0.3808 0.2923 0.063 Uiso calc R 1
C C31 0.45961(14) 0.2901(3) 0.37197(10) 0.0508(6) Uani d . 1
H H31 0.5125 0.2439 0.3688 0.061 Uiso calc R 1
C C32 0.40960(12) 0.2968(2) 0.42010(9) 0.0409(5) Uani d . 1
H H32 0.4246 0.2551 0.4550 0.049 Uiso calc R 1
C C33 0.3873(2) 0.7946(4) 0.2598(2) 0.1107(14) Uani d . 1
H H33A 0.4279 0.7614 0.2315 0.133 Uiso calc R 1
H H33B 0.3941 0.7309 0.2932 0.133 Uiso calc R 1
C C34 0.4027(2) 0.9553(4) 0.27450(18) 0.0978(11) Uani d . 1
H H34A 0.4349 1.0062 0.2450 0.117 Uiso calc R 1
H H34B 0.4336 0.9633 0.3100 0.117 Uiso calc R 1
C C35 0.31730(19) 1.0227(4) 0.27958(14) 0.0783(8) Uani d . 1
H H35A 0.3013 1.0324 0.3191 0.094 Uiso calc R 1
H H35B 0.3153 1.1231 0.2620 0.094 Uiso calc R 1
C C36 0.2606(2) 0.9156(4) 0.24985(16) 0.0888(10) Uani d . 1
H H36A 0.2117 0.8939 0.2733 0.107 Uiso calc R 1
H H36B 0.2409 0.9614 0.2147 0.107 Uiso calc R 1

loop_
_atom_site_aniso_label
_atom_site_aniso_U_11
_atom_site_aniso_U_22
_atom_site_aniso_U_33
_atom_site_aniso_U_12
_atom_site_aniso_U_13
_atom_site_aniso_U_23
Ti1 0.02674(18) 0.02732(18) 0.03059(18) -0.00220(13) -0.00331(13) 0.00056(13)
O1 0.0962(17) 0.0741(15) 0.1167(19) 0.0006(13) -0.0101(14) -0.0173(13)
N1 0.0332(8) 0.0305(8) 0.0376(9) -0.0039(7) -0.0047(7) 0.0007(7)
N2 0.0300(8) 0.0331(8) 0.0365(9) 0.0014(7) -0.0041(7) 0.0004(7)
N3 0.0382(9) 0.0333(9) 0.0367(9) -0.0034(7) -0.0034(7) 0.0021(7)
N4 0.0351(9) 0.0300(8) 0.0396(9) -0.0008(7) -0.0052(7) -0.0021(7)
N5 0.0345(9) 0.0325(8) 0.0362(9) 0.0014(7) -0.0009(7) -0.0013(7)
N6 0.0292(8) 0.0307(8) 0.0366(9) -0.0022(7) -0.0031(7) 0.0023(7)
N7 0.0318(8) 0.0339(9) 0.0337(8) -0.0059(7) -0.0034(7) 0.0014(7)
N8 0.0305(8) 0.0341(9) 0.0401(9) -0.0026(7) -0.0017(7) -0.0028(7)
C1 0.0491(13) 0.0360(11) 0.0541(13) -0.0057(10) -0.0117(10) 0.0059(10)
C2 0.0733(17) 0.0354(12) 0.0786(18) -0.0194(12) -0.0214(14) 0.0123(12)
C3 0.0509(14) 0.0441(13) 0.0689(16) -0.0183(11) -0.0164(12) 0.0018(11)
C4 0.0340(10) 0.0366(11) 0.0434(11) -0.0068(8) -0.0059(9) -0.0011(9)
C5 0.0298(10) 0.0434(12) 0.0432(11) -0.0019(9) -0.0102(8) -0.0033(9)
C6 0.0417(11) 0.0375(11) 0.0383(11) 0.0063(9) -0.0074(9) 0.0036(9)
C7 0.0509(14) 0.0614(15) 0.0487(13) 0.0039(11) -0.0171(11) 0.0074(11)
C8 0.082(2) 0.0743(18) 0.0558(16) 0.0111(15) -0.0279(14) 0.0159(14)
C9 0.095(2) 0.0637(17) 0.0495(15) -0.0052(15) -0.0161(14) 0.0214(13)
C10 0.0734(16) 0.0468(13) 0.0472(13) -0.0067(12) -0.0074(12) 0.0125(11)
C11 0.0488(12) 0.0352(11) 0.0335(10) -0.0010(9) -0.0061(9) 0.0030(8)
C12 0.0412(11) 0.0330(10) 0.0467(12) -0.0059(9) -0.0004(9) 0.0063(9)
C13 0.0331(10) 0.0291(10) 0.0472(12) -0.0025(8) -0.0052(8) 0.0024(9)
C14 0.0437(12) 0.0303(11) 0.0638(15) -0.0054(9) -0.0097(10) -0.0020(10)
C15 0.0465(12) 0.0346(11) 0.0553(14) 0.0034(9) -0.0153(10) -0.0132(10)
C16 0.0466(12) 0.0368(11) 0.0404(11) 0.0019(9) -0.0059(9) -0.0039(9)
C17 0.0437(12) 0.0406(11) 0.0400(11) 0.0011(9) -0.0071(9) -0.0027(9)
C18 0.0600(14) 0.0370(11) 0.0375(11) -0.0005(10) -0.0002(10) -0.0064(9)
C19 0.0477(12) 0.0379(11) 0.0445(12) 0.0075(9) 0.0075(10) -0.0004(9)
C20 0.0348(10) 0.0312(10) 0.0370(11) 0.0014(8) 0.0034(8) 0.0029(8)
C21 0.0295(10) 0.0315(10) 0.0453(11) 0.0010(8) 0.0014(8) 0.0060(9)
C22 0.0323(10) 0.0319(10) 0.0386(10) -0.0034(8) -0.0087(8) 0.0021(8)
C23 0.0357(11) 0.0390(11) 0.0562(13) -0.0004(9) -0.0115(9) 0.0027(10)
C24 0.0452(13) 0.0529(14) 0.0620(15) -0.0017(11) -0.0251(11) 0.0014(12)
C25 0.0612(15) 0.0568(14) 0.0494(14) -0.0063(12) -0.0279(12) 0.0075(11)
C26 0.0507(13) 0.0542(13) 0.0391(12) -0.0089(11) -0.0119(10) 0.0047(10)
C27 0.0352(10) 0.0351(10) 0.0375(11) -0.0047(8) -0.0104(8) 0.0035(8)
C28 0.0415(11) 0.0491(12) 0.0312(10) -0.0082(9) -0.0009(9) 0.0017(9)
C29 0.0365(11) 0.0474(12) 0.0378(11) -0.0039(9) 0.0029(8) -0.0028(9)
C30 0.0428(12) 0.0679(16) 0.0465(13) -0.0025(11) 0.0108(10) -0.0069(12)
C31 0.0330(11) 0.0575(14) 0.0621(15) 0.0040(10) 0.0040(10) -0.0146(12)
C32 0.0337(11) 0.0385(11) 0.0507(12) 0.0005(9) -0.0040(9) -0.0052(9)
C33 0.062(2) 0.074(2) 0.197(4) 0.0054(17) 0.030(2) 0.012(3)
C34 0.066(2) 0.096(3) 0.132(3) 0.0034(18) 0.001(2) -0.024(2)
C35 0.076(2) 0.073(2) 0.086(2) 0.0042(16) -0.0047(16) -0.0032(16)
C36 0.070(2) 0.087(2) 0.110(3) 0.0045(17) -0.0120(18) -0.020(2)

loop_
_atom_type_symbol
_atom_type_description
_atom_type_scat_dispersion_real
_atom_type_scat_dispersion_imag
_atom_type_scat_source
C C 0.0033 0.0016 'International Tables Vol C Tables 4.2.6.8 and 6.1.1.4'
H H 0.0000 0.0000 'International Tables Vol C Tables 4.2.6.8 and 6.1.1.4'
N N 0.0061 0.0033 'International Tables Vol C Tables 4.2.6.8 and 6.1.1.4'
O O 0.0106 0.0060 'International Tables Vol C Tables 4.2.6.8 and 6.1.1.4'
Ti Ti 0.2776 0.4457 'International Tables Vol C Tables 4.2.6.8 and 6.1.1.4'

loop_
_geom_angle_atom_site_label_1
_geom_angle_atom_site_label_2
_geom_angle_atom_site_label_3
_geom_angle
N1 Ti1 N8 81.79(6)
N1 Ti1 N6 98.09(6)
N8 Ti1 N6 139.89(6)
N1 Ti1 N2 73.52(6)
N8 Ti1 N2 74.50(6)
N6 Ti1 N2 144.24(6)
N1 Ti1 N3 139.35(6)
N8 Ti1 N3 102.79(6)
N6 Ti1 N3 102.71(6)
N2 Ti1 N3 69.15(6)
N1 Ti1 N7 76.57(6)
N8 Ti1 N7 72.56(6)
N6 Ti1 N7 68.51(6)
N2 Ti1 N7 137.97(6)
N3 Ti1 N7 143.75(6)
N1 Ti1 N4 148.52(6)
N8 Ti1 N4 80.56(6)
N6 Ti1 N4 79.47(6)
N2 Ti1 N4 125.51(6)
N3 Ti1 N4 70.43(6)
N7 Ti1 N4 73.36(6)
N1 Ti1 N5 76.55(6)
N8 Ti1 N5 145.27(6)
N6 Ti1 N5 70.75(6)
N2 Ti1 N5 73.49(6)
N3 Ti1 N5 77.95(6)
N7 Ti1 N5 126.59(6)
N4 Ti1 N5 129.96(6)
C36 O1 C33 107.8(3)
C1 N1 C4 106.07(16)
C1 N1 Ti1 137.02(14)
C4 N1 Ti1 116.75(12)
C5 N2 C6 122.99(16)
C5 N2 Ti1 116.20(13)
C6 N2 Ti1 120.72(12)
C12 N3 C11 120.11(17)
C12 N3 Ti1 119.28(13)
C11 N3 Ti1 119.73(12)
C16 N4 C13 104.70(16)
C16 N4 Ti1 139.54(14)
C13 N4 Ti1 115.75(12)
C17 N5 C20 104.73(16)
C17 N5 Ti1 139.64(13)
C20 N5 Ti1 115.32(12)
C21 N6 C22 119.87(16)
C21 N6 Ti1 119.57(13)
C22 N6 Ti1 119.76(12)
C28 N7 C27 121.93(17)
C28 N7 Ti1 116.52(13)
C27 N7 Ti1 121.55(12)
C32 N8 C29 105.17(16)
C32 N8 Ti1 137.76(14)
C29 N8 Ti1 116.64(13)
N1 C1 C2 110.69(19)
N1 C1 H1 124.7
C2 C1 H1 124.7
C3 C2 C1 107.1(2)
C3 C2 H2 126.5
C1 C2 H2 126.5
C2 C3 C4 106.35(19)
C2 C3 H3 126.8
C4 C3 H3 126.8
N1 C4 C3 109.82(18)
N1 C4 C5 116.07(17)
C3 C4 C5 133.88(19)
N2 C5 C4 117.40(17)
N2 C5 H5 121.3
C4 C5 H5 121.3
N2 C6 C11 105.52(15)
N2 C6 C7 117.03(17)
C11 C6 C7 112.07(18)
N2 C6 H6 107.3
C11 C6 H6 107.3
C7 C6 H6 107.3
C6 C7 C8 109.2(2)
C6 C7 H7A 109.8
C8 C7 H7A 109.8
C6 C7 H7B 109.8
C8 C7 H7B 109.8
H7A C7 H7B 108.3
C9 C8 C7 112.6(2)
C9 C8 H8A 109.1
C7 C8 H8A 109.1
C9 C8 H8B 109.1
C7 C8 H8B 109.1
H8A C8 H8B 107.8
C8 C9 C10 111.7(2)
C8 C9 H9A 109.3
C10 C9 H9A 109.3
C8 C9 H9B 109.3
C10 C9 H9B 109.3
H9A C9 H9B 107.9
C11 C10 C9 109.6(2)
C11 C10 H10A 109.8
C9 C10 H10A 109.8
C11 C10 H10B 109.8
C9 C10 H10B 109.8
H10A C10 H10B 108.2
N3 C11 C6 103.74(15)
N3 C11 C10 116.86(17)
C6 C11 C10 110.52(18)
N3 C11 H11 108.5
C6 C11 H11 108.5
C10 C11 H11 108.5
N3 C12 C13 117.96(18)
N3 C12 H12 121.0
C13 C12 H12 121.0
N4 C13 C12 115.70(17)
N4 C13 C14 111.15(18)
C12 C13 C14 132.18(19)
C15 C14 C13 106.04(19)
C15 C14 H14 127.0
C13 C14 H14 127.0
C14 C15 C16 106.66(19)
C14 C15 H15 126.7
C16 C15 H15 126.7
N4 C16 C15 111.45(19)
N4 C16 H16 124.3
C15 C16 H16 124.3
N5 C17 C18 111.87(18)
N5 C17 H17 124.1
C18 C17 H17 124.1
C19 C18 C17 106.61(19)
C19 C18 H18 126.7
C17 C18 H18 126.7
C18 C19 C20 105.96(18)
C18 C19 H19 127.0
C20 C19 H19 127.0
N5 C20 C21 115.96(17)
N5 C20 C19 110.83(17)
C21 C20 C19 132.91(19)
N6 C21 C20 118.40(17)
N6 C21 H21 120.8
C20 C21 H21 120.8
N6 C22 C27 104.20(14)
N6 C22 C23 118.31(17)
C27 C22 C23 110.62(16)
N6 C22 H22 107.8
C27 C22 H22 107.8
C23 C22 H22 107.8
C22 C23 C24 109.02(18)
C22 C23 H23A 109.9
C24 C23 H23A 109.9
C22 C23 H23B 109.9
C24 C23 H23B 109.9
H23A C23 H23B 108.3
C25 C24 C23 111.70(18)
C25 C24 H24A 109.3
C23 C24 H24A 109.3
C25 C24 H24B 109.3
C23 C24 H24B 109.3
H24A C24 H24B 107.9
C24 C25 C26 111.37(19)
C24 C25 H25A 109.4
C26 C25 H25A 109.4
C24 C25 H25B 109.4
C26 C25 H25B 109.4
H25A C25 H25B 108.0
C27 C26 C25 109.32(19)
C27 C26 H26A 109.8
C25 C26 H26A 109.8
C27 C26 H26B 109.8
C25 C26 H26B 109.8
H26A C26 H26B 108.3
N7 C27 C22 105.71(15)
N7 C27 C26 117.10(17)
C22 C27 C26 111.35(16)
N7 C27 H27 107.4
C22 C27 H27 107.4
C26 C27 H27 107.4
N7 C28 C29 117.71(19)
N7 C28 H28 121.1
C29 C28 H28 121.1
C30 C29 N8 110.45(19)
C30 C29 C28 133.3(2)
N8 C29 C28 116.22(18)
C29 C30 C31 106.6(2)
C29 C30 H30 126.7
C31 C30 H30 126.7
C32 C31 C30 106.59(19)
C32 C31 H31 126.7
C30 C31 H31 126.7
N8 C32 C31 111.2(2)
N8 C32 H32 124.4
C31 C32 H32 124.4
O1 C33 C34 109.0(3)
O1 C33 H33A 109.9
C34 C33 H33A 109.9
O1 C33 H33B 109.9
C34 C33 H33B 109.9
H33A C33 H33B 108.3
C33 C34 C35 104.5(3)
C33 C34 H34A 110.9
C35 C34 H34A 110.9
C33 C34 H34B 110.9
C35 C34 H34B 110.9
H34A C34 H34B 108.9
C36 C35 C34 105.1(3)
C36 C35 H35A 110.7
C34 C35 H35A 110.7
C36 C35 H35B 110.7
C34 C35 H35B 110.7
H35A C35 H35B 108.8
O1 C36 C35 109.8(3)
O1 C36 H36A 109.7
C35 C36 H36A 109.7
O1 C36 H36B 109.7
C35 C36 H36B 109.7
H36A C36 H36B 108.2

loop_
_geom_bond_atom_site_label_1
_geom_bond_atom_site_label_2
_geom_bond_distance
_geom_bond_publ_flag
Ti1 N1 2.1289(16) y
Ti1 N2 2.2283(15) y
Ti1 N3 2.2344(16) y
Ti1 N4 2.2706(16) y
Ti1 N5 2.2929(16) y
Ti1 N6 2.2234(15) y
Ti1 N7 2.2593(16) y
Ti1 N8 2.1647(16) y
O1 C36 1.396(4) ?
O1 C33 1.415(4) ?
N1 C1 1.345(3) ?
N1 C4 1.382(2) ?
N2 C5 1.288(2) ?
N2 C6 1.471(2) ?
N3 C12 1.292(2) ?
N3 C11 1.470(2) ?
N4 C16 1.356(3) ?
N4 C13 1.374(2) ?
N5 C17 1.351(3) ?
N5 C20 1.380(2) ?
N6 C21 1.301(2) ?
N6 C22 1.470(2) ?
N7 C28 1.283(3) ?
N7 C27 1.470(2) ?
N8 C32 1.357(2) ?
N8 C29 1.385(3) ?
C1 C2 1.390(3) ?
C1 H1 0.9300 ?
C2 C3 1.379(3) ?
C2 H2 0.9300 ?
C3 C4 1.393(3) ?
C3 H3 0.9300 ?
C4 C5 1.407(3) ?
C5 H5 0.9300 ?
C6 C11 1.523(3) ?
C6 C7 1.525(3) ?
C6 H6 0.9800 ?
C7 C8 1.528(4) ?
C7 H7A 0.9700 ?
C7 H7B 0.9700 ?
C8 C9 1.519(4) ?
C8 H8A 0.9700 ?
C8 H8B 0.9700 ?
C9 C10 1.527(3) ?
C9 H9A 0.9700 ?
C9 H9B 0.9700 ?
C10 C11 1.525(3) ?
C10 H10A 0.9700 ?
C10 H10B 0.9700 ?
C11 H11 0.9800 ?
C12 C13 1.393(3) ?
C12 H12 0.9300 ?
C13 C14 1.394(3) ?
C14 C15 1.378(3) ?
C14 H14 0.9300 ?
C15 C16 1.392(3) ?
C15 H15 0.9300 ?
C16 H16 0.9300 ?
C17 C18 1.388(3) ?
C17 H17 0.9300 ?
C18 C19 1.381(3) ?
C18 H18 0.9300 ?
C19 C20 1.398(3) ?
C19 H19 0.9300 ?
C20 C21 1.391(3) ?
C21 H21 0.9300 ?
C22 C27 1.525(3) ?
C22 C23 1.528(3) ?
C22 H22 0.9800 ?
C23 C24 1.535(3) ?
C23 H23A 0.9700 ?
C23 H23B 0.9700 ?
C24 C25 1.523(3) ?
C24 H24A 0.9700 ?
C24 H24B 0.9700 ?
C25 C26 1.530(3) ?
C25 H25A 0.9700 ?
C25 H25B 0.9700 ?
C26 C27 1.529(3) ?
C26 H26A 0.9700 ?
C26 H26B 0.9700 ?
C27 H27 0.9800 ?
C28 C29 1.408(3) ?
C28 H28 0.9300 ?
C29 C30 1.384(3) ?
C30 C31 1.387(3) ?
C30 H30 0.9300 ?
C31 C32 1.386(3) ?
C31 H31 0.9300 ?
C32 H32 0.9300 ?
C33 C34 1.466(5) ?
C33 H33A 0.9700 ?
C33 H33B 0.9700 ?
C34 C35 1.476(4) ?
C34 H34A 0.9700 ?
C34 H34B 0.9700 ?
C35 C36 1.470(4) ?
C35 H35A 0.9700 ?
C35 H35B 0.9700 ?
C36 H36A 0.9700 ?
C36 H36B 0.9700 ?

loop_
_geom_torsion_atom_site_label_1
_geom_torsion_atom_site_label_2
_geom_torsion_atom_site_label_3
_geom_torsion_atom_site_label_4
_geom_torsion
N8 Ti1 N1 C1 110.8(2)
N6 Ti1 N1 C1 -28.6(2)
N2 Ti1 N1 C1 -173.0(2)
N3 Ti1 N1 C1 -149.07(19)
N7 Ti1 N1 C1 36.9(2)
N4 Ti1 N1 C1 54.4(3)
N5 Ti1 N1 C1 -96.5(2)
N8 Ti1 N1 C4 -74.52(14)
N6 Ti1 N1 C4 146.02(14)
N2 Ti1 N1 C4 1.66(14)
N3 Ti1 N1 C4 25.58(19)
N7 Ti1 N1 C4 -148.45(15)
N4 Ti1 N1 C4 -130.94(14)
N5 Ti1 N1 C4 78.13(14)
N1 Ti1 N2 C5 -2.26(14)
N8 Ti1 N2 C5 83.58(15)
N6 Ti1 N2 C5 -83.07(17)
N3 Ti1 N2 C5 -165.84(16)
N7 Ti1 N2 C5 44.13(18)
N4 Ti1 N2 C5 149.57(14)
N5 Ti1 N2 C5 -82.74(15)
N1 Ti1 N2 C6 174.48(15)
N8 Ti1 N2 C6 -99.69(14)
N6 Ti1 N2 C6 93.66(16)
N3 Ti1 N2 C6 10.89(13)
N7 Ti1 N2 C6 -139.14(13)
N4 Ti1 N2 C6 -33.70(16)
N5 Ti1 N2 C6 93.99(14)
N1 Ti1 N3 C12 -173.70(14)
N8 Ti1 N3 C12 -81.44(16)
N6 Ti1 N3 C12 67.34(16)
N2 Ti1 N3 C12 -149.12(17)
N7 Ti1 N3 C12 -3.6(2)
N4 Ti1 N3 C12 -6.46(15)
N5 Ti1 N3 C12 134.15(16)
N1 Ti1 N3 C11 -4.44(19)
N8 Ti1 N3 C11 87.83(15)
N6 Ti1 N3 C11 -123.40(14)
N2 Ti1 N3 C11 20.14(14)
N7 Ti1 N3 C11 165.71(13)
N4 Ti1 N3 C11 162.80(15)
N5 Ti1 N3 C11 -56.59(14)
N1 Ti1 N4 C16 -6.4(3)
N8 Ti1 N4 C16 -63.1(2)
N6 Ti1 N4 C16 81.9(2)
N2 Ti1 N4 C16 -126.3(2)
N3 Ti1 N4 C16 -170.4(2)
N7 Ti1 N4 C16 11.4(2)
N5 Ti1 N4 C16 135.55(19)
N1 Ti1 N4 C13 172.28(13)
N8 Ti1 N4 C13 115.57(14)
N6 Ti1 N4 C13 -99.41(14)
N2 Ti1 N4 C13 52.40(15)
N3 Ti1 N4 C13 8.27(13)
N7 Ti1 N4 C13 -169.94(14)
N5 Ti1 N4 C13 -45.79(16)
N1 Ti1 N5 C17 -68.2(2)
N8 Ti1 N5 C17 -15.3(3)
N6 Ti1 N5 C17 -171.9(2)
N2 Ti1 N5 C17 8.3(2)
N3 Ti1 N5 C17 79.8(2)
N7 Ti1 N5 C17 -129.9(2)
N4 Ti1 N5 C17 131.1(2)
N1 Ti1 N5 C20 104.06(14)
N8 Ti1 N5 C20 157.00(12)
N6 Ti1 N5 C20 0.37(12)
N2 Ti1 N5 C20 -179.43(14)
N3 Ti1 N5 C20 -107.87(14)
N7 Ti1 N5 C20 42.42(15)
N4 Ti1 N5 C20 -56.60(15)
N1 Ti1 N6 C21 -72.77(14)
N8 Ti1 N6 C21 -159.60(13)
N2 Ti1 N6 C21 0.20(19)
N3 Ti1 N6 C21 72.08(14)
N7 Ti1 N6 C21 -144.83(15)
N4 Ti1 N6 C21 139.05(15)
N5 Ti1 N6 C21 -0.14(13)
N1 Ti1 N6 C22 97.01(13)
N8 Ti1 N6 C22 10.18(17)
N2 Ti1 N6 C22 169.99(12)
N3 Ti1 N6 C22 -118.14(13)
N7 Ti1 N6 C22 24.95(12)
N4 Ti1 N6 C22 -51.17(13)
N5 Ti1 N6 C22 169.65(14)
N1 Ti1 N7 C28 80.97(15)
N8 Ti1 N7 C28 -4.50(14)
N6 Ti1 N7 C28 -174.59(16)
N2 Ti1 N7 C28 35.43(18)
N3 Ti1 N7 C28 -92.45(16)
N4 Ti1 N7 C28 -89.60(15)
N5 Ti1 N7 C28 142.60(14)
N1 Ti1 N7 C27 -99.73(14)
N8 Ti1 N7 C27 174.80(14)
N6 Ti1 N7 C27 4.71(13)
N2 Ti1 N7 C27 -145.27(13)
N3 Ti1 N7 C27 86.85(16)
N4 Ti1 N7 C27 89.70(14)
N5 Ti1 N7 C27 -38.10(16)
N1 Ti1 N8 C32 97.85(19)
N6 Ti1 N8 C32 -169.32(17)
N2 Ti1 N8 C32 22.76(19)
N3 Ti1 N8 C32 -41.0(2)
N7 Ti1 N8 C32 176.3(2)
N4 Ti1 N8 C32 -108.3(2)
N5 Ti1 N8 C32 46.2(2)
N1 Ti1 N8 C29 -73.27(14)
N6 Ti1 N8 C29 19.56(18)
N2 Ti1 N8 C29 -148.36(15)
N3 Ti1 N8 C29 147.86(14)
N7 Ti1 N8 C29 5.16(13)
N4 Ti1 N8 C29 80.56(14)
N5 Ti1 N8 C29 -124.91(14)
C4 N1 C1 C2 -0.3(3)
Ti1 N1 C1 C2 174.77(18)
N1 C1 C2 C3 0.4(3)
C1 C2 C3 C4 -0.4(3)
C1 N1 C4 C3 0.0(2)
Ti1 N1 C4 C3 -176.24(15)
C1 N1 C4 C5 175.17(19)
Ti1 N1 C4 C5 -1.0(2)
C2 C3 C4 N1 0.3(3)
C2 C3 C4 C5 -173.7(3)
C6 N2 C5 C4 -174.16(18)
Ti1 N2 C5 C4 2.5(2)
N1 C4 C5 N2 -1.0(3)
C3 C4 C5 N2 172.7(2)
C5 N2 C6 C11 139.94(19)
Ti1 N2 C6 C11 -36.56(19)
C5 N2 C6 C7 14.5(3)
Ti1 N2 C6 C7 -161.97(15)
N2 C6 C7 C8 177.8(2)
C11 C6 C7 C8 55.7(3)
C6 C7 C8 C9 -53.9(3)
C7 C8 C9 C10 55.3(3)
C8 C9 C10 C11 -55.9(3)
C12 N3 C11 C6 125.00(19)
Ti1 N3 C11 C6 -44.17(19)
C12 N3 C11 C10 3.1(3)
Ti1 N3 C11 C10 -166.06(16)
N2 C6 C11 N3 46.80(19)
C7 C6 C11 N3 175.23(17)
N2 C6 C11 C10 172.82(17)
C7 C6 C11 C10 -58.7(2)
C9 C10 C11 N3 175.6(2)
C9 C10 C11 C6 57.3(3)
C11 N3 C12 C13 -165.45(18)
Ti1 N3 C12 C13 3.8(2)
C16 N4 C13 C12 169.51(18)
Ti1 N4 C13 C12 -9.6(2)
C16 N4 C13 C14 -0.6(2)
Ti1 N4 C13 C14 -179.69(13)
N3 C12 C13 N4 4.0(3)
N3 C12 C13 C14 171.5(2)
N4 C13 C14 C15 0.4(2)
C12 C13 C14 C15 -167.5(2)
C13 C14 C15 C16 0.0(2)
C13 N4 C16 C15 0.6(2)
Ti1 N4 C16 C15 179.32(15)
C14 C15 C16 N4 -0.3(2)
C20 N5 C17 C18 0.4(2)
Ti1 N5 C17 C18 173.18(15)
N5 C17 C18 C19 -0.4(3)
C17 C18 C19 C20 0.2(2)
C17 N5 C20 C21 174.29(17)
Ti1 N5 C20 C21 -0.6(2)
C17 N5 C20 C19 -0.2(2)
Ti1 N5 C20 C19 -175.08(13)
C18 C19 C20 N5 0.0(2)
C18 C19 C20 C21 -173.3(2)
C22 N6 C21 C20 -169.89(16)
Ti1 N6 C21 C20 -0.1(2)
N5 C20 C21 N6 0.5(3)
C19 C20 C21 N6 173.5(2)
C21 N6 C22 C27 122.29(18)
Ti1 N6 C22 C27 -47.47(17)
C21 N6 C22 C23 -1.0(3)
Ti1 N6 C22 C23 -170.76(13)
N6 C22 C23 C24 177.60(17)
C27 C22 C23 C24 57.6(2)
C22 C23 C24 C25 -56.7(2)
C23 C24 C25 C26 56.8(3)
C24 C25 C26 C27 -55.7(2)
C28 N7 C27 C22 149.55(18)
Ti1 N7 C27 C22 -29.71(19)
C28 N7 C27 C26 24.9(3)
Ti1 N7 C27 C26 -154.37(14)
N6 C22 C27 N7 44.41(18)
C23 C22 C27 N7 172.57(16)
N6 C22 C27 C26 172.58(16)
C23 C22 C27 C26 -59.3(2)
C25 C26 C27 N7 178.97(17)
C25 C26 C27 C22 57.2(2)
C27 N7 C28 C29 -176.14(18)
Ti1 N7 C28 C29 3.2(2)
C32 N8 C29 C30 0.2(2)
Ti1 N8 C29 C30 174.01(15)
C32 N8 C29 C28 -179.39(18)
Ti1 N8 C29 C28 -5.6(2)
N7 C28 C29 C30 -178.0(2)
N7 C28 C29 N8 1.5(3)
N8 C29 C30 C31 0.1(3)
C28 C29 C30 C31 179.6(2)
C29 C30 C31 C32 -0.3(3)
C29 N8 C32 C31 -0.4(2)
Ti1 N8 C32 C31 -172.18(15)
C30 C31 C32 N8 0.5(3)
C36 O1 C33 C34 -12.5(5)
O1 C33 C34 C35 19.3(5)
C33 C34 C35 C36 -18.2(4)
C33 O1 C36 C35 0.4(4)
C34 C35 C36 O1 11.5(4)
